data_4310108
loop_
_publ_author_name
'Bing-Bing Ding'
'Yan-Qin Weng'
'Zong-Wan Mao'
'Chi-Keung Lam'
'Xiao-Ming Chen'
'Bao-Hui Ye'

_publ_contact_author
;
      Ye, Bao-Hui
      School of Chemistry and Chemical Engineering
      Sun Yat-Sen University
      Guangzhou 510275
      P. R. China.        
;
_publ_contact_author_email cesybh@zsu.edu.cn
_publ_contact_author_fax '86 20 84112245'
_publ_contact_author_phone 86-20-84113986
_publ_section_title
;
Pillared-Layer Microporous Metal-Organic Frameworks Constructed by Robust
Hydrogen Bonds. Synthesis, Characterization, and Magnetic and Adsorption
Properties of 2,2'-Biimidazole and Carboxylate Complexes
;
_journal_name_full 'Inorganic Chemistry'
_journal_page_first 8836
_journal_page_last 8845
_journal_paper_doi 10.1021/ic051195k
_journal_volume 44
_journal_year 2005
_chemical_formula_sum 'C33 H28 Co2 N16 O7'
_chemical_formula_weight 878.57
_chemical_name_systematic
; 
 ? 
;
_space_group_IT_number 37
_symmetry_cell_setting orthorhombic
_symmetry_space_group_name_Hall 'C 2 -2c'
_symmetry_space_group_name_H-M 'C c c 2'
_atom_sites_solution_hydrogens geom
_atom_sites_solution_primary direct
_atom_sites_solution_secondary difmap
_audit_creation_method SHELXL-97
_cell_angle_alpha 90.00
_cell_angle_beta 90.00
_cell_angle_gamma 90.00
_cell_formula_units_Z 8
_cell_length_a 18.1339(15)
_cell_length_b 39.318(3)
_cell_length_c 11.6914(10)
_cell_measurement_reflns_used 25705
_cell_measurement_temperature 293(2)
_cell_measurement_theta_max 28.27
_cell_measurement_theta_min 1.04
_cell_volume 8335.8(12)
_computing_cell_refinement
;
SAINT-PLUS for Windows NT, Ver. 6.0, Bruker AXS Inc., Madison, Wisconsin, USA, 
1997.
;
_computing_data_collection
;
SMART for Windows NT, Bruker AXS Inc., Madison, Wisconsin, USA, 1998.
;
_computing_data_reduction
;
SAINT-PLUS for Windows NT, Ver. 6.0, Bruker AXS Inc., Madison, Wisconsin, USA, 
1997.
;
_computing_molecular_graphics
;
XP, Ver. 6.1, Bruker AXS Inc., Madison, Wisconsin, USA, 2000.
;
_computing_publication_material
;
SHELXTL-Bruker AXS Inc., Madison, Wisconsin, USA, 1998.
;
_computing_structure_refinement 'SHELXL-97 (Sheldrick, 1997)'
_computing_structure_solution 'SHELXS-97 (Sheldrick, 1997)'
_diffrn_ambient_temperature 293(2)
_diffrn_measured_fraction_theta_full 0.962
_diffrn_measured_fraction_theta_max 0.962
_diffrn_measurement_device_type 'Bruker Smart Apex CCD area detector'
_diffrn_measurement_method 'phi and omega scans'
_diffrn_radiation_monochromator graphite
_diffrn_radiation_source 'fine-focus sealed tube'
_diffrn_radiation_type MoK\a
_diffrn_radiation_wavelength 0.71073
_diffrn_reflns_av_R_equivalents 0.0308
_diffrn_reflns_av_sigmaI/netI 0.0465
_diffrn_reflns_limit_h_max 23
_diffrn_reflns_limit_h_min -24
_diffrn_reflns_limit_k_max 52
_diffrn_reflns_limit_k_min -44
_diffrn_reflns_limit_l_max 14
_diffrn_reflns_limit_l_min -15
_diffrn_reflns_number 25705
_diffrn_reflns_theta_full 28.27
_diffrn_reflns_theta_max 28.27
_diffrn_reflns_theta_min 1.04
_diffrn_standards_decay_% 0
_exptl_absorpt_coefficient_mu 0.860
_exptl_absorpt_correction_T_max 0.8606
_exptl_absorpt_correction_T_min 0.7359
_exptl_absorpt_correction_type multi-scan
_exptl_crystal_colour orange
_exptl_crystal_density_diffrn 1.400
_exptl_crystal_density_method 'not measured'
_exptl_crystal_description block
_exptl_crystal_F_000 3584
_exptl_crystal_size_max 0.38
_exptl_crystal_size_mid 0.37
_exptl_crystal_size_min 0.18
_refine_diff_density_max 0.892
_refine_diff_density_min -0.270
_refine_diff_density_rms 0.125
_refine_ls_abs_structure_details 'Flack H D (1983), Acta Cryst. A39, 876-881'
_refine_ls_abs_structure_Flack 0.003(17)
_refine_ls_extinction_method none
_refine_ls_goodness_of_fit_ref 1.073
_refine_ls_hydrogen_treatment mixed
_refine_ls_matrix_type full
_refine_ls_number_parameters 532
_refine_ls_number_reflns 8804
_refine_ls_number_restraints 1
_refine_ls_restrained_S_all 1.073
_refine_ls_R_factor_all 0.0593
_refine_ls_R_factor_gt 0.0503
_refine_ls_shift/su_max 0.000
_refine_ls_shift/su_mean 0.000
_refine_ls_structure_factor_coef Fsqd
_refine_ls_weighting_details 'calc w=1/[\s^2^(Fo^2^)+(0.1025P)^2^+0.7656P] where P=(Fo^2^+2Fc^2^)/3'
_refine_ls_weighting_scheme calc
_refine_ls_wR_factor_gt 0.1470
_refine_ls_wR_factor_ref 0.1559
_reflns_number_gt 7542
_reflns_number_total 8804
_reflns_threshold_expression >2sigma(I)
_cod_data_source_file ic051195ksi20050718_063800_2.cif
_cod_data_source_block complex_1
_cod_depositor_comments
;
The following automatic conversions were performed:
'_symmetry_cell_setting' value 'Orthorhombic' changed to 'orthorhombic'
according to '/home/saulius/struct/CIF-dictionaries/cif_core.dic'
dictionary named 'cif_core.dic' version 2.4.1 from 2010-06-29.

Automatic conversion script
Id: cif_fix_enum 1527 2010-12-29 10:47:43Z saulius 
;
_cod_database_code 4310108

loop_
_symmetry_equiv_pos_as_xyz
'x, y, z'
'-x, -y, z'
'x, -y, z+1/2'
'-x, y, z+1/2'
'x+1/2, y+1/2, z'
'-x+1/2, -y+1/2, z'
'x+1/2, -y+1/2, z+1/2'
'-x+1/2, y+1/2, z+1/2'

loop_
_atom_site_label
_atom_site_type_symbol
_atom_site_fract_x
_atom_site_fract_y
_atom_site_fract_z
_atom_site_U_iso_or_equiv
_atom_site_adp_type
_atom_site_occupancy
_atom_site_symmetry_multiplicity
_atom_site_calc_flag
_atom_site_refinement_flags
_atom_site_disorder_assembly
_atom_site_disorder_group
Co1 Co 0.26169(3) 0.103124(12) 0.77096(6) 0.04223(16) Uani 1 1 d . . .
Co2 Co 0.03333(2) -0.249999(11) 0.74005(7) 0.03452(13) Uani 1 1 d . . .
C1 C 0.1822(3) 0.05409(14) 0.9660(5) 0.0771(17) Uani 1 1 d . . .
H1A H 0.1618 0.0701 1.0154 0.093 Uiso 1 1 calc R . .
C2 C 0.1749(4) 0.01967(15) 0.9761(7) 0.096(2) Uani 1 1 d . . .
H2A H 0.1481 0.0080 1.0313 0.115 Uiso 1 1 calc R . .
C3 C 0.2435(2) 0.03183(11) 0.8276(6) 0.0553(13) Uani 1 1 d . . .
C4 C 0.2881(2) 0.03133(10) 0.7281(5) 0.0535(11) Uani 1 1 d . . .
C5 C 0.3478(3) 0.05222(13) 0.5867(5) 0.0719(15) Uani 1 1 d . . .
H5A H 0.3676 0.0677 0.5348 0.086 Uiso 1 1 calc R . .
C6 C 0.3573(4) 0.01832(14) 0.5821(6) 0.090(2) Uani 1 1 d . . .
H6A H 0.3844 0.0063 0.5279 0.108 Uiso 1 1 calc R . .
C7 C 0.1395(3) 0.09443(15) 0.5635(5) 0.0724(15) Uani 1 1 d . . .
H7A H 0.1647 0.0804 0.5127 0.087 Uiso 1 1 calc R . .
C8 C 0.0677(4) 0.10659(19) 0.5496(7) 0.102(3) Uani 1 1 d . . .
H8A H 0.0362 0.1024 0.4884 0.123 Uiso 1 1 calc R . .
C9 C 0.1142(2) 0.12514(11) 0.7090(4) 0.0482(11) Uani 1 1 d . . .
C10 C 0.1282(2) 0.14224(10) 0.8141(4) 0.0440(9) Uani 1 1 d . . .
C11 C 0.1240(3) 0.17446(14) 0.9664(5) 0.0698(15) Uani 1 1 d . . .
H11A H 0.1083 0.1895 1.0227 0.084 Uiso 1 1 calc R . .
C12 C 0.1918(3) 0.15896(12) 0.9598(5) 0.0598(12) Uani 1 1 d . . .
H12A H 0.2302 0.1615 1.0119 0.072 Uiso 1 1 calc R . .
C13 C 0.3863(3) 0.10153(13) 0.9782(5) 0.0650(14) Uani 1 1 d . . .
H13A H 0.3636 0.0874 1.0313 0.078 Uiso 1 1 calc R . .
C14 C 0.4549(3) 0.11527(15) 0.9901(5) 0.0712(16) Uani 1 1 d . . .
H14A H 0.4878 0.1120 1.0502 0.085 Uiso 1 1 calc R . .
C15 C 0.4045(2) 0.13160(10) 0.8290(4) 0.0426(9) Uani 1 1 d . . .
C16 C 0.3881(2) 0.14646(9) 0.7195(4) 0.0383(8) Uani 1 1 d . . .
C17 C 0.3879(3) 0.17416(11) 0.5577(4) 0.0529(11) Uani 1 1 d . . .
H17A H 0.4015 0.1881 0.4971 0.063 Uiso 1 1 calc R . .
C18 C 0.3234(2) 0.15582(11) 0.5671(4) 0.0499(10) Uani 1 1 d . . .
H18A H 0.2857 0.1551 0.5131 0.060 Uiso 1 1 calc R . .
C19 C -0.1755(2) -0.22020(13) 0.5795(4) 0.0564(12) Uani 1 1 d . . .
H19A H -0.2237 -0.2127 0.5696 0.068 Uiso 1 1 calc R . .
C20 C -0.1381(2) -0.22143(12) 0.6766(4) 0.0496(10) Uani 1 1 d . . .
H20A H -0.1568 -0.2153 0.7477 0.060 Uiso 1 1 calc R . .
C21 C -0.0638(2) -0.23927(9) 0.5469(4) 0.0363(8) Uani 1 1 d . . .
C22 C 0.0024(2) -0.25372(8) 0.4983(4) 0.0352(8) Uani 1 1 d . . .
C23 C 0.1110(2) -0.27478(12) 0.5096(4) 0.0473(10) Uani 1 1 d . . .
H23A H 0.1560 -0.2826 0.5372 0.057 Uiso 1 1 calc R . .
C24 C 0.0905(2) -0.27325(11) 0.3976(4) 0.0467(10) Uani 1 1 d . . .
H24A H 0.1189 -0.2804 0.3360 0.070 Uiso 1 1 calc R . .
C25 C 0.17852(19) -0.16331(9) 0.7700(4) 0.0371(8) Uani 1 1 d . . .
C26 C 0.1842(2) -0.12798(9) 0.7722(4) 0.0471(10) Uani 1 1 d . . .
H26A H 0.1420 -0.1146 0.7759 0.057 Uiso 1 1 calc R . .
C27 C 0.2536(2) -0.11286(10) 0.7689(5) 0.0472(11) Uani 1 1 d . . .
C28 C 0.3164(2) -0.13270(9) 0.7649(4) 0.0429(9) Uani 1 1 d . . .
H28A H 0.3625 -0.1224 0.7593 0.052 Uiso 1 1 calc R . .
C29 C 0.31126(18) -0.16790(9) 0.7694(3) 0.0344(7) Uani 1 1 d . . .
C30 C 0.24232(17) -0.18325(9) 0.7705(4) 0.0338(8) Uani 1 1 d . . .
H30A H 0.2386 -0.2068 0.7716 0.041 Uiso 1 1 calc R . .
C31 C 0.10417(18) -0.17969(9) 0.7681(4) 0.0394(8) Uani 1 1 d . . .
C32 C 0.2603(3) -0.07410(10) 0.7684(6) 0.0612(14) Uani 1 1 d . . .
C33 C 0.37956(18) -0.18955(8) 0.7725(3) 0.0342(7) Uani 1 1 d . . .
N1 N 0.2238(2) 0.06143(9) 0.8726(4) 0.0556(10) Uani 1 1 d . . .
N2 N 0.2154(3) 0.00579(10) 0.8880(5) 0.0735(14) Uani 1 1 d . . .
H2B H 0.2215 -0.0155 0.8742 0.088 Uiso 1 1 calc R . .
N3 N 0.3055(2) 0.06067(9) 0.6776(4) 0.0539(10) Uani 1 1 d . . .
N4 N 0.3190(3) 0.00489(10) 0.6737(5) 0.0757(14) Uani 1 1 d . . .
H4A H 0.3157 -0.0162 0.6921 0.091 Uiso 1 1 calc R . .
N5 N 0.1660(2) 0.10652(9) 0.6633(4) 0.0512(9) Uani 1 1 d . . .
N6 N 0.0532(2) 0.12563(14) 0.6422(5) 0.0811(15) Uani 1 1 d . . .
H6B H 0.0127 0.1362 0.6565 0.097 Uiso 1 1 calc R . .
N7 N 0.19336(19) 0.13909(9) 0.8632(4) 0.0479(8) Uani 1 1 d . . .
N8 N 0.0840(2) 0.16347(10) 0.8743(4) 0.0601(10) Uani 1 1 d . . .
H8B H 0.0394 0.1690 0.8578 0.072 Uiso 1 1 calc R . .
N9 N 0.35585(19) 0.11146(9) 0.8781(3) 0.0462(8) Uani 1 1 d . . .
N10 N 0.4652(2) 0.13523(11) 0.8934(4) 0.0619(11) Uani 1 1 d . . .
H10A H 0.5031 0.1475 0.8778 0.074 Uiso 1 1 calc R . .
N11 N 0.32418(17) 0.13855(8) 0.6709(3) 0.0417(7) Uani 1 1 d . . .
N12 N 0.42783(18) 0.16787(8) 0.6546(3) 0.0431(8) Uani 1 1 d . . .
H12B H 0.4705 0.1761 0.6709 0.052 Uiso 1 1 calc R . .
N13 N -0.06698(17) -0.23314(9) 0.6570(3) 0.0429(8) Uani 1 1 d . . .
N14 N -0.12909(18) -0.23205(10) 0.4968(3) 0.0506(9) Uani 1 1 d . . .
H14B H -0.1395 -0.2345 0.4256 0.061 Uiso 1 1 calc R . .
N15 N 0.05355(18) -0.26280(9) 0.5746(3) 0.0410(7) Uani 1 1 d . . .
N16 N 0.02062(17) -0.25938(8) 0.3900(3) 0.0369(7) Uani 1 1 d . . .
O1 O 0.10388(13) -0.21169(6) 0.7671(3) 0.0452(7) Uani 1 1 d . . .
O2 O 0.04836(15) -0.16200(8) 0.7668(5) 0.0764(13) Uani 1 1 d . . .
O3 O 0.31877(19) -0.06144(8) 0.7365(4) 0.0806(13) Uani 1 1 d . . .
O4 O 0.2051(2) -0.05797(8) 0.8037(4) 0.0794(13) Uani 1 1 d . . .
O5 O 0.37237(13) -0.22078(6) 0.7865(3) 0.0393(6) Uani 1 1 d . . .
O6 O 0.44116(14) -0.17490(7) 0.7613(3) 0.0503(8) Uani 1 1 d . . .
O7W O 0.4751(5) -0.0656(3) 0.7287(15) 0.136(5) Uani 0.50 1 d P . .
H7WA H 0.4701 -0.0869 0.7359 0.163 Uiso 0.50 1 d PR . .
H7WB H 0.5128 -0.0575 0.6949 0.163 Uiso 0.50 1 d PR . .
O8W O 0.0543(7) -0.0515(4) 0.763(2) 0.266(14) Uani 0.50 1 d P . .
H8WA H 0.0599 -0.0714 0.7899 0.319 Uiso 0.50 1 d PR . .
H8WB H 0.0284 -0.0484 0.7034 0.319 Uiso 0.50 1 d PR . .

loop_
_atom_site_aniso_label
_atom_site_aniso_U_11
_atom_site_aniso_U_22
_atom_site_aniso_U_33
_atom_site_aniso_U_23
_atom_site_aniso_U_13
_atom_site_aniso_U_12
Co1 0.0308(2) 0.0301(2) 0.0658(4) -0.0003(2) 0.0007(3) -0.00154(17)
Co2 0.0276(2) 0.0379(3) 0.0380(3) -0.00060(19) 0.0016(2) -0.00287(17)
C1 0.089(4) 0.053(3) 0.089(4) -0.011(3) 0.031(4) 0.001(3)
C2 0.119(5) 0.055(3) 0.114(5) 0.008(3) 0.047(5) -0.021(3)
C3 0.054(3) 0.032(2) 0.079(4) 0.005(2) 0.009(2) -0.0004(17)
C4 0.046(2) 0.0326(19) 0.082(3) -0.003(2) 0.009(2) 0.0018(16)
C5 0.069(3) 0.053(3) 0.094(4) 0.005(3) 0.030(3) -0.001(2)
C6 0.092(4) 0.056(3) 0.124(6) -0.016(3) 0.058(4) -0.011(3)
C7 0.063(3) 0.080(4) 0.074(4) -0.023(3) -0.005(3) 0.004(3)
C8 0.071(4) 0.135(6) 0.101(5) -0.050(5) -0.040(4) 0.025(4)
C9 0.0343(19) 0.043(2) 0.067(3) -0.0027(19) -0.0036(19) 0.0005(16)
C10 0.038(2) 0.0361(19) 0.058(3) 0.0002(17) 0.0003(18) 0.0035(15)
C11 0.075(3) 0.075(3) 0.060(3) -0.016(3) 0.007(3) 0.017(3)
C12 0.059(3) 0.060(3) 0.061(3) -0.012(2) -0.006(2) 0.009(2)
C13 0.070(3) 0.063(3) 0.062(3) 0.019(2) -0.003(3) -0.021(2)
C14 0.064(3) 0.085(4) 0.064(3) 0.029(3) -0.020(3) -0.020(3)
C15 0.0358(19) 0.0386(19) 0.053(2) 0.0013(17) -0.0032(18) -0.0009(15)
C16 0.0355(17) 0.0287(17) 0.051(2) -0.0007(15) -0.0004(17) 0.0004(13)
C17 0.058(3) 0.045(2) 0.056(3) 0.0068(19) -0.001(2) -0.0086(19)
C18 0.047(2) 0.050(2) 0.053(3) 0.007(2) -0.007(2) -0.0010(18)
C19 0.033(2) 0.068(3) 0.068(3) 0.009(2) 0.006(2) 0.0114(19)
C20 0.036(2) 0.059(3) 0.054(3) -0.005(2) 0.0100(19) 0.0042(18)
C21 0.0306(18) 0.0356(17) 0.043(2) 0.0043(15) -0.0025(16) -0.0003(15)
C22 0.0245(15) 0.0355(17) 0.046(2) 0.0047(15) -0.0018(15) -0.0017(15)
C23 0.039(2) 0.061(3) 0.042(2) -0.0031(19) -0.0033(19) 0.0192(18)
C24 0.046(2) 0.048(2) 0.046(2) -0.0015(18) 0.0052(19) 0.0119(18)
C25 0.0322(15) 0.0344(17) 0.045(2) -0.0011(15) 0.0046(16) 0.0012(13)
C26 0.0420(19) 0.0308(17) 0.069(3) 0.0026(19) 0.008(2) 0.0056(14)
C27 0.049(2) 0.0242(16) 0.068(3) -0.0006(19) 0.012(2) -0.0016(13)
C28 0.0368(17) 0.0347(18) 0.057(3) 0.0003(17) 0.0091(19) -0.0058(13)
C29 0.0326(16) 0.0338(16) 0.0369(19) -0.0029(15) 0.0048(16) -0.0030(12)
C30 0.0331(16) 0.0278(15) 0.041(2) 0.0001(14) -0.0001(16) 0.0004(11)
C31 0.0311(16) 0.0378(18) 0.049(2) 0.0042(16) 0.0037(17) 0.0027(13)
C32 0.063(3) 0.0254(18) 0.095(4) 0.000(2) 0.009(3) -0.0018(17)
C33 0.0309(15) 0.0333(17) 0.0385(19) -0.0060(15) -0.0016(16) -0.0008(12)
N1 0.049(2) 0.0377(18) 0.080(3) -0.0036(18) 0.012(2) -0.0074(16)
N2 0.085(3) 0.0330(19) 0.102(4) 0.005(2) 0.034(3) -0.002(2)
N3 0.047(2) 0.0348(17) 0.080(3) 0.0017(17) 0.0122(19) 0.0004(15)
N4 0.086(3) 0.0351(19) 0.106(4) -0.008(2) 0.031(3) -0.003(2)
N5 0.0390(19) 0.0460(19) 0.069(3) -0.0132(17) 0.0020(18) 0.0000(14)
N6 0.043(2) 0.105(4) 0.096(4) -0.031(3) -0.019(2) 0.018(2)
N7 0.0403(18) 0.0408(18) 0.062(2) -0.0047(16) -0.0014(17) 0.0020(14)
N8 0.049(2) 0.056(2) 0.075(3) -0.004(2) 0.005(2) 0.0178(17)
N9 0.0391(17) 0.0428(18) 0.057(2) 0.0090(16) -0.0014(17) -0.0047(14)
N10 0.047(2) 0.075(3) 0.063(3) 0.020(2) -0.0149(19) -0.0217(19)
N11 0.0340(16) 0.0335(15) 0.058(2) 0.0001(14) -0.0021(15) -0.0010(12)
N12 0.0343(16) 0.0425(17) 0.052(2) 0.0009(15) -0.0010(16) -0.0092(13)
N13 0.0277(16) 0.055(2) 0.046(2) -0.0040(16) 0.0047(14) 0.0020(13)
N14 0.0314(17) 0.072(3) 0.048(2) 0.0066(18) -0.0001(16) 0.0137(16)
N15 0.0379(16) 0.0467(17) 0.0384(18) 0.0030(15) -0.0005(15) 0.0091(14)
N16 0.0282(15) 0.0440(16) 0.0384(19) -0.0007(14) -0.0017(14) 0.0043(12)
O1 0.0327(12) 0.0384(14) 0.064(2) 0.0037(13) -0.0013(14) -0.0063(9)
O2 0.0330(14) 0.0525(18) 0.144(4) 0.007(2) 0.005(2) 0.0099(12)
O3 0.069(2) 0.0306(15) 0.142(4) 0.001(2) 0.029(3) -0.0116(14)
O4 0.069(2) 0.0310(14) 0.138(4) -0.0036(19) 0.034(3) 0.0041(15)
O5 0.0334(12) 0.0354(12) 0.0491(15) 0.0000(12) 0.0005(12) 0.0040(9)
O6 0.0297(12) 0.0519(16) 0.069(2) -0.0042(15) 0.0064(15) -0.0071(11)
O7W 0.064(5) 0.127(8) 0.216(14) -0.004(10) 0.005(8) -0.014(5)
O8W 0.102(9) 0.204(17) 0.49(4) -0.03(2) -0.117(19) 0.065(10)

loop_
_atom_type_symbol
_atom_type_description
_atom_type_scat_dispersion_real
_atom_type_scat_dispersion_imag
_atom_type_scat_source
C C 0.0033 0.0016 'International Tables Vol C Tables 4.2.6.8 and 6.1.1.4'
H H 0.0000 0.0000 'International Tables Vol C Tables 4.2.6.8 and 6.1.1.4'
N N 0.0061 0.0033 'International Tables Vol C Tables 4.2.6.8 and 6.1.1.4'
O O 0.0106 0.0060 'International Tables Vol C Tables 4.2.6.8 and 6.1.1.4'
Co Co 0.3494 0.9721 'International Tables Vol C Tables 4.2.6.8 and 6.1.1.4'

loop_
_geom_angle_atom_site_label_1
_geom_angle_atom_site_label_2
_geom_angle_atom_site_label_3
_geom_angle
_geom_angle_site_symmetry_1
_geom_angle_site_symmetry_3
_geom_angle_publ_flag
N1 Co1 N9 92.78(15) . . ?
N1 Co1 N11 166.31(14) . . ?
N9 Co1 N11 78.37(13) . . ?
N1 Co1 N3 78.77(14) . . ?
N9 Co1 N3 96.98(15) . . ?
N11 Co1 N3 91.84(14) . . ?
N1 Co1 N5 96.53(16) . . ?
N9 Co1 N5 167.63(13) . . ?
N11 Co1 N5 93.84(14) . . ?
N3 Co1 N5 92.83(15) . . ?
N1 Co1 N7 92.29(15) . . ?
N9 Co1 N7 93.71(14) . . ?
N11 Co1 N7 98.63(13) . . ?
N3 Co1 N7 166.35(14) . . ?
N5 Co1 N7 77.83(14) . . ?
O1 Co2 N15 102.80(14) . . ?
O1 Co2 N16 107.84(13) . 4 ?
N15 Co2 N16 149.24(13) . 4 ?
O1 Co2 O5 81.52(10) . 6_545 ?
N15 Co2 O5 87.96(12) . 6_545 ?
N16 Co2 O5 93.90(12) 4 6_545 ?
O1 Co2 N13 112.17(12) . . ?
N15 Co2 N13 78.51(13) . . ?
N16 Co2 N13 92.16(13) 4 . ?
O5 Co2 N13 162.46(12) 6_545 . ?
N1 C1 C2 109.5(5) . . ?
C1 C2 N2 106.0(5) . . ?
N1 C3 N2 111.0(5) . . ?
N1 C3 C4 119.4(4) . . ?
N2 C3 C4 129.6(5) . . ?
N3 C4 N4 111.2(5) . . ?
N3 C4 C3 119.1(4) . . ?
N4 C4 C3 129.7(4) . . ?
C6 C5 N3 110.3(5) . . ?
C5 C6 N4 106.5(5) . . ?
N5 C7 C8 108.2(5) . . ?
N6 C8 C7 106.2(5) . . ?
N5 C9 N6 111.1(4) . . ?
N5 C9 C10 119.3(4) . . ?
N6 C9 C10 129.6(4) . . ?
N7 C10 N8 111.2(4) . . ?
N7 C10 C9 119.5(4) . . ?
N8 C10 C9 129.3(4) . . ?
N8 C11 C12 106.8(4) . . ?
N7 C12 C11 108.5(5) . . ?
N9 C13 C14 110.3(4) . . ?
C13 C14 N10 105.2(4) . . ?
N9 C15 N10 111.7(4) . . ?
N9 C15 C16 119.6(4) . . ?
N10 C15 C16 128.8(4) . . ?
N11 C16 N12 111.9(4) . . ?
N11 C16 C15 117.8(4) . . ?
N12 C16 C15 130.3(4) . . ?
N12 C17 C18 106.8(4) . . ?
C17 C18 N11 108.4(4) . . ?
C20 C19 N14 106.3(4) . . ?
C19 C20 N13 110.3(4) . . ?
N13 C21 N14 110.3(4) . . ?
N13 C21 C22 119.7(4) . . ?
N14 C21 C22 129.8(4) . . ?
N16 C22 N15 114.8(4) . . ?
N16 C22 C21 130.4(4) . . ?
N15 C22 C21 114.8(4) . . ?
C24 C23 N15 108.0(4) . . ?
C23 C24 N16 109.2(4) . . ?
C26 C25 C30 119.9(3) . . ?
C26 C25 C31 119.8(3) . . ?
C30 C25 C31 120.4(3) . . ?
C27 C26 C25 119.5(3) . . ?
C28 C27 C26 120.3(4) . . ?
C28 C27 C32 119.8(3) . . ?
C26 C27 C32 119.8(3) . . ?
C27 C28 C29 120.4(3) . . ?
C28 C29 C30 119.6(3) . . ?
C28 C29 C33 120.7(3) . . ?
C30 C29 C33 119.7(3) . . ?
C29 C30 C25 120.1(3) . . ?
O2 C31 O1 124.2(3) . . ?
O2 C31 C25 120.0(3) . . ?
O1 C31 C25 115.8(3) . . ?
O3 C32 O4 125.7(4) . . ?
O3 C32 C27 118.3(4) . . ?
O4 C32 C27 116.0(4) . . ?
O5 C33 O6 123.8(3) . . ?
O5 C33 C29 118.4(3) . . ?
O6 C33 C29 117.9(3) . . ?
C3 N1 C1 106.4(4) . . ?
C3 N1 Co1 111.5(4) . . ?
C1 N1 Co1 142.0(3) . . ?
C3 N2 C2 107.1(4) . . ?
C4 N3 C5 105.6(4) . . ?
C4 N3 Co1 111.1(3) . . ?
C5 N3 Co1 143.2(3) . . ?
C4 N4 C6 106.4(4) . . ?
C9 N5 C7 107.2(4) . . ?
C9 N5 Co1 112.1(3) . . ?
C7 N5 Co1 140.6(3) . . ?
C8 N6 C9 107.3(5) . . ?
C10 N7 C12 106.6(4) . . ?
C10 N7 Co1 110.9(3) . . ?
C12 N7 Co1 142.4(3) . . ?
C10 N8 C11 106.9(4) . . ?
C15 N9 C13 106.1(4) . . ?
C15 N9 Co1 111.8(3) . . ?
C13 N9 Co1 141.9(3) . . ?
C15 N10 C14 106.7(4) . . ?
C16 N11 C18 105.6(3) . . ?
C16 N11 Co1 112.3(3) . . ?
C18 N11 Co1 142.0(3) . . ?
C16 N12 C17 107.3(3) . . ?
C21 N13 C20 105.3(4) . . ?
C21 N13 Co2 110.3(2) . . ?
C20 N13 Co2 143.9(3) . . ?
C21 N14 C19 107.8(4) . . ?
C22 N15 C23 104.4(4) . . ?
C22 N15 Co2 116.4(3) . . ?
C23 N15 Co2 138.5(3) . . ?
C22 N16 C24 103.5(3) . . ?
C22 N16 Co2 132.0(3) . 4_554 ?
C24 N16 Co2 124.4(3) . 4_554 ?
C31 O1 Co2 139.2(2) . . ?
C33 O5 Co2 114.4(2) . 6_545 ?

loop_
_geom_bond_atom_site_label_1
_geom_bond_atom_site_label_2
_geom_bond_distance
_geom_bond_site_symmetry_2
_geom_bond_publ_flag
Co1 N1 2.138(4) . ?
Co1 N9 2.143(4) . ?
Co1 N11 2.143(3) . ?
Co1 N3 2.147(4) . ?
Co1 N5 2.148(4) . ?
Co1 N7 2.168(4) . ?
Co2 O1 2.001(2) . ?
Co2 N15 2.032(4) . ?
Co2 N16 2.042(3) 4 ?
Co2 O5 2.131(2) 6_545 ?
Co2 N13 2.166(3) . ?
C1 N1 1.359(7) . ?
C1 C2 1.365(8) . ?
C2 N2 1.378(8) . ?
C3 N1 1.326(6) . ?
C3 N2 1.344(6) . ?
C3 C4 1.417(8) . ?
C4 N3 1.334(6) . ?
C4 N4 1.342(6) . ?
C5 C6 1.345(8) . ?
C5 N3 1.352(6) . ?
C6 N4 1.381(7) . ?
C7 N5 1.348(7) . ?
C7 C8 1.397(8) . ?
C8 N6 1.342(8) . ?
C9 N5 1.305(5) . ?
C9 N6 1.353(6) . ?
C9 C10 1.424(6) . ?
C10 N7 1.320(5) . ?
C10 N8 1.355(5) . ?
C11 N8 1.368(7) . ?
C11 C12 1.375(7) . ?
C12 N7 1.373(6) . ?
C13 N9 1.351(6) . ?
C13 C14 1.364(7) . ?
C14 N10 1.389(6) . ?
C15 N9 1.317(5) . ?
C15 N10 1.340(5) . ?
C15 C16 1.438(6) . ?
C16 N11 1.328(5) . ?
C16 N12 1.343(5) . ?
C17 N12 1.367(6) . ?
C17 C18 1.378(6) . ?
C18 N11 1.391(6) . ?
C19 C20 1.323(7) . ?
C19 N14 1.363(6) . ?
C20 N13 1.388(5) . ?
C21 N13 1.311(6) . ?
C21 N14 1.352(5) . ?
C21 C22 1.444(6) . ?
C22 N16 1.327(6) . ?
C22 N15 1.336(5) . ?
C23 C24 1.363(6) . ?
C23 N15 1.372(5) . ?
C24 N16 1.382(5) . ?
C25 C26 1.393(5) . ?
C25 C30 1.398(5) . ?
C25 C31 1.494(5) . ?
C26 C27 1.393(5) . ?
C27 C28 1.381(5) . ?
C27 C32 1.529(5) . ?
C28 C29 1.388(5) . ?
C29 C30 1.388(4) . ?
C29 C33 1.503(5) . ?
C31 O2 1.228(4) . ?
C31 O1 1.258(4) . ?
C32 O3 1.229(6) . ?
C32 O4 1.255(6) . ?
C33 O5 1.245(4) . ?
C33 O6 1.264(4) . ?
N16 Co2 2.042(3) 4_554 ?
O5 Co2 2.131(2) 6_545 ?

loop_
_geom_torsion_atom_site_label_1
_geom_torsion_atom_site_label_2
_geom_torsion_atom_site_label_3
_geom_torsion_atom_site_label_4
_geom_torsion
_geom_torsion_site_symmetry_1
_geom_torsion_site_symmetry_2
_geom_torsion_site_symmetry_3
_geom_torsion_site_symmetry_4
_geom_torsion_publ_flag
N1 C1 C2 N2 1.9(9) . . . . ?
N1 C3 C4 N3 -4.3(8) . . . . ?
N2 C3 C4 N3 175.3(6) . . . . ?
N1 C3 C4 N4 174.3(5) . . . . ?
N2 C3 C4 N4 -6.2(10) . . . . ?
N3 C5 C6 N4 0.3(8) . . . . ?
N5 C7 C8 N6 -0.2(9) . . . . ?
N5 C9 C10 N7 0.3(6) . . . . ?
N6 C9 C10 N7 -177.5(5) . . . . ?
N5 C9 C10 N8 177.7(5) . . . . ?
N6 C9 C10 N8 -0.1(8) . . . . ?
N8 C11 C12 N7 0.9(6) . . . . ?
N9 C13 C14 N10 1.7(7) . . . . ?
N9 C15 C16 N11 -1.4(6) . . . . ?
N10 C15 C16 N11 178.8(4) . . . . ?
N9 C15 C16 N12 178.8(4) . . . . ?
N10 C15 C16 N12 -1.0(7) . . . . ?
N12 C17 C18 N11 0.5(5) . . . . ?
N14 C19 C20 N13 1.6(6) . . . . ?
N13 C21 C22 N16 -173.6(4) . . . . ?
N14 C21 C22 N16 10.6(7) . . . . ?
N13 C21 C22 N15 6.2(5) . . . . ?
N14 C21 C22 N15 -169.6(4) . . . . ?
N15 C23 C24 N16 1.7(5) . . . . ?
C30 C25 C26 C27 3.3(7) . . . . ?
C31 C25 C26 C27 -177.2(5) . . . . ?
C25 C26 C27 C28 -0.8(8) . . . . ?
C25 C26 C27 C32 178.5(5) . . . . ?
C26 C27 C28 C29 -2.9(8) . . . . ?
C32 C27 C28 C29 177.7(5) . . . . ?
C27 C28 C29 C30 4.1(7) . . . . ?
C27 C28 C29 C33 -176.2(4) . . . . ?
C28 C29 C30 C25 -1.6(6) . . . . ?
C33 C29 C30 C25 178.7(4) . . . . ?
C26 C25 C30 C29 -2.1(7) . . . . ?
C31 C25 C30 C29 178.4(4) . . . . ?
C26 C25 C31 O2 1.1(7) . . . . ?
C30 C25 C31 O2 -179.4(5) . . . . ?
C26 C25 C31 O1 -179.5(4) . . . . ?
C30 C25 C31 O1 0.0(6) . . . . ?
C28 C27 C32 O3 17.7(9) . . . . ?
C26 C27 C32 O3 -161.7(6) . . . . ?
C28 C27 C32 O4 -160.7(6) . . . . ?
C26 C27 C32 O4 19.9(9) . . . . ?
C28 C29 C33 O5 173.8(4) . . . . ?
C30 C29 C33 O5 -6.5(6) . . . . ?
C28 C29 C33 O6 -5.8(6) . . . . ?
C30 C29 C33 O6 174.0(4) . . . . ?
N2 C3 N1 C1 0.6(7) . . . . ?
C4 C3 N1 C1 -179.7(5) . . . . ?
N2 C3 N1 Co1 -176.0(4) . . . . ?
C4 C3 N1 Co1 3.6(6) . . . . ?
C2 C1 N1 C3 -1.6(8) . . . . ?
C2 C1 N1 Co1 173.3(5) . . . . ?
N9 Co1 N1 C3 -98.3(4) . . . . ?
N11 Co1 N1 C3 -49.1(9) . . . . ?
N3 Co1 N1 C3 -1.7(4) . . . . ?
N5 Co1 N1 C3 89.9(4) . . . . ?
N7 Co1 N1 C3 167.9(4) . . . . ?
N9 Co1 N1 C1 87.0(7) . . . . ?
N11 Co1 N1 C1 136.2(7) . . . . ?
N3 Co1 N1 C1 -176.5(7) . . . . ?
N5 Co1 N1 C1 -84.9(7) . . . . ?
N7 Co1 N1 C1 -6.9(7) . . . . ?
N1 C3 N2 C2 0.5(7) . . . . ?
C4 C3 N2 C2 -179.1(6) . . . . ?
C1 C2 N2 C3 -1.5(8) . . . . ?
N4 C4 N3 C5 1.1(6) . . . . ?
C3 C4 N3 C5 179.9(5) . . . . ?
N4 C4 N3 Co1 -176.4(4) . . . . ?
C3 C4 N3 Co1 2.4(6) . . . . ?
C6 C5 N3 C4 -0.9(7) . . . . ?
C6 C5 N3 Co1 175.3(5) . . . . ?
N1 Co1 N3 C4 -0.4(3) . . . . ?
N9 Co1 N3 C4 91.1(3) . . . . ?
N11 Co1 N3 C4 169.6(3) . . . . ?
N5 Co1 N3 C4 -96.5(4) . . . . ?
N7 Co1 N3 C4 -50.2(9) . . . . ?
N1 Co1 N3 C5 -176.4(6) . . . . ?
N9 Co1 N3 C5 -84.9(6) . . . . ?
N11 Co1 N3 C5 -6.4(6) . . . . ?
N5 Co1 N3 C5 87.5(6) . . . . ?
N7 Co1 N3 C5 133.8(7) . . . . ?
N3 C4 N4 C6 -0.9(7) . . . . ?
C3 C4 N4 C6 -179.6(6) . . . . ?
C5 C6 N4 C4 0.4(8) . . . . ?
N6 C9 N5 C7 0.4(6) . . . . ?
C10 C9 N5 C7 -177.8(4) . . . . ?
N6 C9 N5 Co1 -177.1(4) . . . . ?
C10 C9 N5 Co1 4.7(5) . . . . ?
C8 C7 N5 C9 -0.1(7) . . . . ?
C8 C7 N5 Co1 176.3(5) . . . . ?
N1 Co1 N5 C9 85.6(3) . . . . ?
N9 Co1 N5 C9 -53.0(9) . . . . ?
N11 Co1 N5 C9 -103.4(3) . . . . ?
N3 Co1 N5 C9 164.6(3) . . . . ?
N7 Co1 N5 C9 -5.4(3) . . . . ?
N1 Co1 N5 C7 -90.7(6) . . . . ?
N9 Co1 N5 C7 130.7(8) . . . . ?
N11 Co1 N5 C7 80.3(6) . . . . ?
N3 Co1 N5 C7 -11.7(6) . . . . ?
N7 Co1 N5 C7 178.3(6) . . . . ?
C7 C8 N6 C9 0.4(8) . . . . ?
N5 C9 N6 C8 -0.5(7) . . . . ?
C10 C9 N6 C8 177.4(6) . . . . ?
N8 C10 N7 C12 0.2(5) . . . . ?
C9 C10 N7 C12 178.0(4) . . . . ?
N8 C10 N7 Co1 177.2(3) . . . . ?
C9 C10 N7 Co1 -5.0(5) . . . . ?
C11 C12 N7 C10 -0.7(6) . . . . ?
C11 C12 N7 Co1 -176.0(4) . . . . ?
N1 Co1 N7 C10 -90.7(3) . . . . ?
N9 Co1 N7 C10 176.3(3) . . . . ?
N11 Co1 N7 C10 97.5(3) . . . . ?
N3 Co1 N7 C10 -42.2(8) . . . . ?
N5 Co1 N7 C10 5.4(3) . . . . ?
N1 Co1 N7 C12 84.5(5) . . . . ?
N9 Co1 N7 C12 -8.5(5) . . . . ?
N11 Co1 N7 C12 -87.2(5) . . . . ?
N3 Co1 N7 C12 133.1(7) . . . . ?
N5 Co1 N7 C12 -179.3(5) . . . . ?
N7 C10 N8 C11 0.4(5) . . . . ?
C9 C10 N8 C11 -177.2(5) . . . . ?
C12 C11 N8 C10 -0.8(6) . . . . ?
N10 C15 N9 C13 -0.2(5) . . . . ?
C16 C15 N9 C13 179.9(4) . . . . ?
N10 C15 N9 Co1 -176.5(3) . . . . ?
C16 C15 N9 Co1 3.7(5) . . . . ?
C14 C13 N9 C15 -1.0(6) . . . . ?
C14 C13 N9 Co1 173.4(4) . . . . ?
N1 Co1 N9 C15 166.1(3) . . . . ?
N11 Co1 N9 C15 -3.4(3) . . . . ?
N3 Co1 N9 C15 87.1(3) . . . . ?
N5 Co1 N9 C15 -55.1(9) . . . . ?
N7 Co1 N9 C15 -101.4(3) . . . . ?
N1 Co1 N9 C13 -8.1(6) . . . . ?
N11 Co1 N9 C13 -177.5(6) . . . . ?
N3 Co1 N9 C13 -87.1(6) . . . . ?
N5 Co1 N9 C13 130.7(8) . . . . ?
N7 Co1 N9 C13 84.4(6) . . . . ?
N9 C15 N10 C14 1.3(6) . . . . ?
C16 C15 N10 C14 -178.9(5) . . . . ?
C13 C14 N10 C15 -1.7(6) . . . . ?
N12 C16 N11 C18 0.7(4) . . . . ?
C15 C16 N11 C18 -179.2(3) . . . . ?
N12 C16 N11 Co1 178.1(3) . . . . ?
C15 C16 N11 Co1 -1.8(4) . . . . ?
C17 C18 N11 C16 -0.7(5) . . . . ?
C17 C18 N11 Co1 -176.9(3) . . . . ?
N1 Co1 N11 C16 -47.8(8) . . . . ?
N9 Co1 N11 C16 2.7(3) . . . . ?
N3 Co1 N11 C16 -94.0(3) . . . . ?
N5 Co1 N11 C16 173.0(3) . . . . ?
N7 Co1 N11 C16 94.8(3) . . . . ?
N1 Co1 N11 C18 128.2(7) . . . . ?
N9 Co1 N11 C18 178.7(5) . . . . ?
N3 Co1 N11 C18 82.0(5) . . . . ?
N5 Co1 N11 C18 -11.0(5) . . . . ?
N7 Co1 N11 C18 -89.2(5) . . . . ?
N11 C16 N12 C17 -0.4(5) . . . . ?
C15 C16 N12 C17 179.5(4) . . . . ?
C18 C17 N12 C16 -0.1(5) . . . . ?
N14 C21 N13 C20 -0.1(5) . . . . ?
C22 C21 N13 C20 -176.6(4) . . . . ?
N14 C21 N13 Co2 173.7(3) . . . . ?
C22 C21 N13 Co2 -2.9(4) . . . . ?
C19 C20 N13 C21 -1.0(5) . . . . ?
C19 C20 N13 Co2 -171.0(4) . . . . ?
O1 Co2 N13 C21 98.9(3) . . . . ?
N15 Co2 N13 C21 -0.4(3) . . . . ?
N16 Co2 N13 C21 -150.8(3) 4 . . . ?
O5 Co2 N13 C21 -40.6(6) 6_545 . . . ?
O1 Co2 N13 C20 -91.4(5) . . . . ?
N15 Co2 N13 C20 169.3(5) . . . . ?
N16 Co2 N13 C20 18.9(5) 4 . . . ?
O5 Co2 N13 C20 129.1(5) 6_545 . . . ?
N13 C21 N14 C19 1.1(5) . . . . ?
C22 C21 N14 C19 177.2(4) . . . . ?
C20 C19 N14 C21 -1.6(5) . . . . ?
N16 C22 N15 C23 1.4(5) . . . . ?
C21 C22 N15 C23 -178.5(3) . . . . ?
N16 C22 N15 Co2 173.5(3) . . . . ?
C21 C22 N15 Co2 -6.3(4) . . . . ?
C24 C23 N15 C22 -1.8(5) . . . . ?
C24 C23 N15 Co2 -171.2(3) . . . . ?
O1 Co2 N15 C22 -106.6(3) . . . . ?
N16 Co2 N15 C22 78.3(4) 4 . . . ?
O5 Co2 N15 C22 172.5(3) 6_545 . . . ?
N13 Co2 N15 C22 3.8(3) . . . . ?
O1 Co2 N15 C23 61.8(5) . . . . ?
N16 Co2 N15 C23 -113.2(5) 4 . . . ?
O5 Co2 N15 C23 -19.0(5) 6_545 . . . ?
N13 Co2 N15 C23 172.2(5) . . . . ?
N15 C22 N16 C24 -0.4(4) . . . . ?
C21 C22 N16 C24 179.5(4) . . . . ?
N15 C22 N16 Co2 -178.6(3) . . . 4_554 ?
C21 C22 N16 Co2 1.3(6) . . . 4_554 ?
C23 C24 N16 C22 -0.8(5) . . . . ?
C23 C24 N16 Co2 177.5(3) . . . 4_554 ?
O2 C31 O1 Co2 12.1(8) . . . . ?
C25 C31 O1 Co2 -167.3(3) . . . . ?
N15 Co2 O1 C31 97.9(5) . . . . ?
N16 Co2 O1 C31 -84.7(5) 4 . . . ?
O5 Co2 O1 C31 -176.1(5) 6_545 . . . ?
N13 Co2 O1 C31 15.3(5) . . . . ?
O6 C33 O5 Co2 -18.0(5) . . . 6_545 ?
C29 C33 O5 Co2 162.5(3) . . . 6_545 ?
